data_4316203
loop_
_publ_author_name
'Vlad M. Iluc'
'Carl A. Laskowski'
'Carl K. Brozek'
'Nicole D. Harrold'
'Gregory L. Hillhouse'

_publ_section_title
;
 Monomeric and Dimeric Disulfide Complexes of Nickel(II)
;
_journal_name_full 'Inorganic Chemistry'
_journal_page_first 6817
_journal_page_last 6819
_journal_paper_doi 10.1021/ic101242c
_journal_volume 49
_journal_year 2010
_chemical_formula_sum 'C120 H92 B2 F48 Ni2 O3 P4 S2'
_chemical_formula_weight 2820.98
_chemical_name_systematic
; 
 ? 
;
_space_group_IT_number 14
_symmetry_cell_setting monoclinic
_symmetry_space_group_name_Hall '-P 2ybc'
_symmetry_space_group_name_H-M 'P 1 21/c 1'
_atom_sites_solution_hydrogens geom
_atom_sites_solution_primary direct
_atom_sites_solution_secondary difmap
_audit_creation_method SHELXL-97
_cell_angle_alpha 90.00
_cell_angle_beta 96.573(3)
_cell_angle_gamma 90.00
_cell_formula_units_Z 4
_cell_length_a 24.248(3)
_cell_length_b 18.313(2)
_cell_length_c 29.527(4)
_cell_measurement_temperature 100(2)
_cell_volume 13025(3)
_computing_structure_refinement 'SHELXL-97 (Sheldrick, 2008)'
_computing_structure_solution 'SHELXS-97 (Sheldrick, 2008)'
_diffrn_ambient_temperature 100(2)
_diffrn_measured_fraction_theta_full 1.000
_diffrn_measured_fraction_theta_max 1.000
_diffrn_radiation_monochromator graphite
_diffrn_radiation_source 'fine-focus sealed tube'
_diffrn_radiation_type MoK\a
_diffrn_radiation_wavelength 0.71073
_diffrn_reflns_av_R_equivalents 0.1027
_diffrn_reflns_av_sigmaI/netI 0.1518
_diffrn_reflns_limit_h_max 28
_diffrn_reflns_limit_h_min -15
_diffrn_reflns_limit_k_max 21
_diffrn_reflns_limit_k_min -21
_diffrn_reflns_limit_l_max 35
_diffrn_reflns_limit_l_min -34
_diffrn_reflns_number 68537
_diffrn_reflns_theta_full 25.00
_diffrn_reflns_theta_max 25.00
_diffrn_reflns_theta_min 1.40
_exptl_absorpt_coefficient_mu 0.487
_exptl_absorpt_correction_type none
_exptl_crystal_colour red
_exptl_crystal_density_diffrn 1.439
_exptl_crystal_density_method 'not measured'
_exptl_crystal_description block
_exptl_crystal_F_000 5704
_exptl_crystal_size_max 0.60
_exptl_crystal_size_mid 0.20
_exptl_crystal_size_min 0.20
_refine_diff_density_max 1.371
_refine_diff_density_min -1.079
_refine_diff_density_rms 0.094
_refine_ls_extinction_method none
_refine_ls_goodness_of_fit_ref 0.913
_refine_ls_hydrogen_treatment constr
_refine_ls_matrix_type full
_refine_ls_number_parameters 1646
_refine_ls_number_reflns 22926
_refine_ls_number_restraints 0
_refine_ls_restrained_S_all 0.913
_refine_ls_R_factor_all 0.1328
_refine_ls_R_factor_gt 0.0734
_refine_ls_shift/su_max 0.003
_refine_ls_shift/su_mean 0.000
_refine_ls_structure_factor_coef Fsqd
_refine_ls_weighting_details 'calc w=1/[\s^2^(Fo^2^)+(0.0733P)^2^+0.0000P] where P=(Fo^2^+2Fc^2^)/3'
_refine_ls_weighting_scheme calc
_refine_ls_wR_factor_gt 0.1620
_refine_ls_wR_factor_ref 0.1816
_reflns_number_gt 12156
_reflns_number_total 22926
_reflns_threshold_expression >2sigma(I)
_cod_data_source_file ic101242c_si_002_3.cif
_cod_data_source_block 3
_cod_depositor_comments
;
The following automatic conversions were performed:

'_symmetry_cell_setting' value 'Monoclinic' changed to 'monoclinic'
according to the built-in table from CIF Core dictionary named
'cif_core.dic' version 2.4.1 from 2010-06-29.

Automatic conversion script
Id: cif_fix_values 1646 2011-03-28 12:23:43Z adriana 
;
_cod_database_code 4316203

loop_
_symmetry_equiv_pos_as_xyz
'x, y, z'
'-x, y+1/2, -z+1/2'
'-x, -y, -z'
'x, -y-1/2, z-1/2'

loop_
_atom_site_label
_atom_site_type_symbol
_atom_site_fract_x
_atom_site_fract_y
_atom_site_fract_z
_atom_site_U_iso_or_equiv
_atom_site_adp_type
_atom_site_occupancy
_atom_site_symmetry_multiplicity
_atom_site_calc_flag
_atom_site_refinement_flags
_atom_site_disorder_assembly
_atom_site_disorder_group
Ni1 Ni 0.26899(3) 0.02029(4) 0.11509(2) 0.02042(18) Uani 1 1 d . . .
Ni2 Ni 0.13677(3) 0.02216(3) 0.12135(2) 0.01965(18) Uani 1 1 d . . .
P3 P 0.08137(6) 0.09658(7) 0.15141(5) 0.0204(3) Uani 1 1 d . . .
P1 P 0.32705(6) 0.08691(8) 0.15886(5) 0.0228(3) Uani 1 1 d . . .
P2 P 0.33071(6) -0.06216(8) 0.10383(5) 0.0245(4) Uani 1 1 d . . .
P4 P 0.08995(6) -0.07593(8) 0.13145(5) 0.0251(4) Uani 1 1 d . . .
S1 S 0.19332(6) -0.01288(7) 0.07187(5) 0.0221(3) Uani 1 1 d . . .
S2 S 0.19834(6) 0.09324(7) 0.09450(5) 0.0224(3) Uani 1 1 d . . .
C534 C 0.2394(2) 0.8906(3) 0.8884(2) 0.0315(15) Uani 1 1 d . . .
H53A H 0.2604 0.8527 0.8765 0.038 Uiso 1 1 calc R . .
F571 F 0.48140(14) 0.78790(19) 0.77287(12) 0.0492(10) Uani 1 1 d . . .
F572 F 0.42003(15) 0.8500(2) 0.73143(12) 0.0500(10) Uani 1 1 d . . .
C517 C 0.2552(2) 0.9808(3) 0.79281(18) 0.0206(12) Uani 1 1 d . . .
F555 F 0.44886(14) 1.19815(19) 0.95595(12) 0.0461(10) Uani 1 1 d . . .
C518 C 0.2325(2) 1.0428(3) 0.77005(18) 0.0217(13) Uani 1 1 d . . .
H51A H 0.2433 1.0896 0.7818 0.026 Uiso 1 1 calc R . .
C520 C 0.1782(2) 0.9714(3) 0.71228(19) 0.0305(14) Uani 1 1 d . . .
H52A H 0.1531 0.9680 0.6852 0.037 Uiso 1 1 calc R . .
C512 C 0.3496(2) 1.0985(3) 0.81570(18) 0.0215(13) Uani 1 1 d . . .
H51B H 0.3409 1.0813 0.7854 0.026 Uiso 1 1 calc R . .
C528 C 0.3723(2) 0.9000(3) 0.88627(19) 0.0257(14) Uani 1 1 d . . .
H52B H 0.3601 0.9200 0.9131 0.031 Uiso 1 1 calc R . .
F554 F 0.39323(18) 1.1231(2) 0.98137(12) 0.0615(12) Uani 1 1 d . . .
B1 B 0.2953(3) 0.9829(3) 0.8413(2) 0.0233(15) Uani 1 1 d . . .
C522 C 0.2373(2) 0.9142(3) 0.77370(19) 0.0277(14) Uani 1 1 d . . .
H52C H 0.2514 0.8704 0.7879 0.033 Uiso 1 1 calc R . .
C525 C 0.4097(2) 0.8408(3) 0.81033(19) 0.0250(14) Uani 1 1 d . . .
C523 C 0.3450(2) 0.9205(3) 0.84420(19) 0.0226(13) Uani 1 1 d . . .
C514 C 0.3967(2) 1.1867(3) 0.86675(19) 0.0250(13) Uani 1 1 d . . .
H51C H 0.4185 1.2296 0.8717 0.030 Uiso 1 1 calc R . .
C519 C 0.1947(2) 1.0386(3) 0.73062(19) 0.0252(14) Uani 1 1 d . . .
F573 F 0.39968(16) 0.7451(2) 0.75629(13) 0.0580(12) Uani 1 1 d . . .
C112 C 0.4135(2) 0.0597(3) 0.2273(2) 0.0337(15) Uani 1 1 d . . .
H11A H 0.3911 0.0836 0.2472 0.040 Uiso 1 1 calc R . .
C515 C 0.3784(2) 1.1491(3) 0.90297(18) 0.0239(13) Uani 1 1 d . . .
C524 C 0.3656(2) 0.8896(3) 0.80623(19) 0.0258(14) Uani 1 1 d . . .
H52D H 0.3488 0.9025 0.7766 0.031 Uiso 1 1 calc R . .
C511 C 0.3287(2) 1.0600(3) 0.85106(17) 0.0195(12) Uani 1 1 d . . .
F556 F 0.36652(16) 1.2319(2) 0.96214(13) 0.0623(12) Uani 1 1 d . . .
C12 C 0.3719(2) 0.1427(3) 0.08177(18) 0.0299(15) Uani 1 1 d . . .
H12A H 0.3808 0.1863 0.0648 0.045 Uiso 1 1 calc R . .
H12B H 0.3425 0.1150 0.0637 0.045 Uiso 1 1 calc R . .
H12C H 0.4051 0.1121 0.0877 0.045 Uiso 1 1 calc R . .
C205 C -0.0580(2) -0.0206(3) 0.18259(19) 0.0298(14) Uani 1 1 d . . .
C117 C 0.4025(2) -0.0299(3) 0.1122(2) 0.0275(14) Uani 1 1 d . . .
C21 C 0.3324(2) -0.1426(3) 0.14148(18) 0.0275(14) Uani 1 1 d . . .
H21A H 0.2987 -0.1719 0.1308 0.033 Uiso 1 1 calc R . .
C115 C 0.4820(2) -0.0016(3) 0.1681(2) 0.0326(15) Uani 1 1 d . . .
C201 C 0.0102(2) 0.0653(3) 0.15719(18) 0.0223(13) Uani 1 1 d . . .
C516 C 0.3446(2) 1.0880(3) 0.89485(18) 0.0206(13) Uani 1 1 d . . .
H51D H 0.3318 1.0640 0.9202 0.025 Uiso 1 1 calc R . .
C521 C 0.1994(2) 0.9095(3) 0.7344(2) 0.0296(14) Uani 1 1 d . . .
C206 C -0.0040(2) -0.0085(3) 0.16733(19) 0.0266(14) Uani 1 1 d . . .
C114 C 0.5025(3) 0.0162(3) 0.2133(2) 0.0395(16) Uani 1 1 d . . .
H11B H 0.5409 0.0091 0.2229 0.047 Uiso 1 1 calc R . .
C22 C 0.3279(3) -0.1236(3) 0.19158(19) 0.0355(16) Uani 1 1 d . . .
H22A H 0.3224 -0.1684 0.2086 0.053 Uiso 1 1 calc R . .
H22B H 0.2962 -0.0908 0.1934 0.053 Uiso 1 1 calc R . .
H22C H 0.3620 -0.0993 0.2047 0.053 Uiso 1 1 calc R . .
C119 C 0.4969(3) -0.0428(3) 0.0928(3) 0.0424(18) Uani 1 1 d . . .
H11C H 0.5212 -0.0508 0.0701 0.051 Uiso 1 1 calc R . .
C116 C 0.4235(2) 0.0032(3) 0.1543(2) 0.0268(14) Uani 1 1 d . . .
C14 C 0.2951(2) 0.1266(3) 0.20739(18) 0.0261(14) Uani 1 1 d . . .
H14A H 0.3260 0.1457 0.2296 0.031 Uiso 1 1 calc R . .
C207 C 0.0301(2) -0.0725(3) 0.1640(2) 0.0316(15) Uani 1 1 d . . .
C527 C 0.4171(2) 0.8510(3) 0.89099(19) 0.0270(14) Uani 1 1 d . . .
C552 C 0.3963(3) 1.1750(3) 0.9501(2) 0.0326(15) Uani 1 1 d . . .
C513 C 0.3823(2) 1.1598(3) 0.82284(19) 0.0254(14) Uani 1 1 d . . .
C113 C 0.4696(3) 0.0433(3) 0.2437(2) 0.0377(16) Uani 1 1 d . . .
H11D H 0.4836 0.0509 0.2747 0.045 Uiso 1 1 calc R . .
C529 C 0.2520(2) 0.9632(3) 0.87911(18) 0.0198(12) Uani 1 1 d . . .
C204 C -0.0959(2) 0.0373(3) 0.18359(19) 0.0295(14) Uani 1 1 d . . .
H20A H -0.1315 0.0282 0.1928 0.035 Uiso 1 1 calc R . .
C15 C 0.2660(2) 0.0663(3) 0.23160(19) 0.0329(15) Uani 1 1 d . . .
H15A H 0.2529 0.0862 0.2593 0.049 Uiso 1 1 calc R . .
H15B H 0.2921 0.0264 0.2398 0.049 Uiso 1 1 calc R . .
H15C H 0.2343 0.0479 0.2112 0.049 Uiso 1 1 calc R . .
C526 C 0.4360(2) 0.8208(3) 0.85255(19) 0.0279(14) Uani 1 1 d . . .
H52E H 0.4662 0.7874 0.8552 0.033 Uiso 1 1 calc R . .
C571 C 0.4275(3) 0.8064(4) 0.7677(2) 0.0372(16) Uani 1 1 d . . .
C118 C 0.4392(3) -0.0508(3) 0.0817(2) 0.0372(16) Uani 1 1 d . . .
H11E H 0.4252 -0.0707 0.0530 0.045 Uiso 1 1 calc R . .
C41 C 0.1348(2) -0.1490(3) 0.15910(19) 0.0298(15) Uani 1 1 d . . .
H41A H 0.1117 -0.1940 0.1606 0.036 Uiso 1 1 calc R . .
C11 C 0.3520(2) 0.1654(3) 0.12699(18) 0.0255(13) Uani 1 1 d . . .
H11F H 0.3195 0.1986 0.1194 0.031 Uiso 1 1 calc R . .
C616 C 0.9809(2) 0.4754(3) 0.17314(19) 0.0323(15) Uani 1 1 d . . .
H61A H 1.0139 0.4667 0.1931 0.039 Uiso 1 1 calc R . .
F561 F 0.12071(18) 1.1024(2) 0.69086(17) 0.0831(16) Uani 1 1 d . . .
F562 F 0.17454(18) 1.16486(19) 0.73439(13) 0.0641(12) Uani 1 1 d . . .
C614 C 0.8974(2) 0.4310(3) 0.12934(19) 0.0262(14) Uani 1 1 d . . .
H61B H 0.8744 0.3907 0.1196 0.031 Uiso 1 1 calc R . .
C615 C 0.9462(2) 0.4185(3) 0.1585(2) 0.0312(15) Uani 1 1 d . . .
C608 C 0.7661(2) 0.4279(3) 0.12502(19) 0.0274(14) Uani 1 1 d . . .
H60A H 0.7936 0.4345 0.1503 0.033 Uiso 1 1 calc R . .
C613 C 0.8816(2) 0.5011(3) 0.11424(18) 0.0221(13) Uani 1 1 d . . .
C618 C 0.9183(2) 0.5573(3) 0.12942(18) 0.0246(14) Uani 1 1 d . . .
H61C H 0.9097 0.6057 0.1196 0.029 Uiso 1 1 calc R . .
C610 C 0.6785(3) 0.3754(3) 0.0948(2) 0.0404(17) Uani 1 1 d . . .
H61D H 0.6468 0.3463 0.0983 0.048 Uiso 1 1 calc R . .
C603 C 0.7672(2) 0.7063(3) 0.0356(2) 0.0307(15) Uani 1 1 d . . .
C604 C 0.7643(2) 0.7424(3) 0.0759(2) 0.0337(15) Uani 1 1 d . . .
H60B H 0.7516 0.7914 0.0762 0.040 Uiso 1 1 calc R . .
C623 C 0.9137(3) 0.5187(3) -0.0301(2) 0.0390(16) Uani 1 1 d . . .
C619 C 0.8531(2) 0.4905(3) 0.02800(19) 0.0286(14) Uani 1 1 d . . .
C602 C 0.7874(2) 0.6357(3) 0.03535(19) 0.0270(14) Uani 1 1 d . . .
H60C H 0.7892 0.6125 0.0068 0.032 Uiso 1 1 calc R . .
C624 C 0.8870(2) 0.5387(3) 0.00709(19) 0.0334(15) Uani 1 1 d . . .
H62A H 0.8919 0.5869 0.0188 0.040 Uiso 1 1 calc R . .
C612 C 0.7313(3) 0.4501(3) 0.0487(2) 0.0367(16) Uani 1 1 d . . .
H61E H 0.7347 0.4719 0.0199 0.044 Uiso 1 1 calc R . .
C620 C 0.8475(3) 0.4205(3) 0.0095(2) 0.0461(19) Uani 1 1 d . . .
H62B H 0.8242 0.3863 0.0223 0.055 Uiso 1 1 calc R . .
C607 C 0.7737(2) 0.4608(3) 0.08394(19) 0.0252(14) Uani 1 1 d . . .
C611 C 0.6840(3) 0.4087(3) 0.0537(2) 0.0402(16) Uani 1 1 d . . .
C617 C 0.9670(2) 0.5452(3) 0.15829(18) 0.0252(14) Uani 1 1 d . . .
C531 C 0.1783(2) 0.9978(3) 0.92489(19) 0.0285(14) Uani 1 1 d . . .
O889 O 0.5626(2) 0.6123(3) 0.12461(19) 0.0700(16) Uani 1 1 d . . .
C26 C 0.2739(3) -0.1545(3) 0.0366(2) 0.0448(18) Uani 1 1 d . . .
H26A H 0.2735 -0.1751 0.0059 0.067 Uiso 1 1 calc R . .
H26B H 0.2384 -0.1303 0.0393 0.067 Uiso 1 1 calc R . .
H26C H 0.2796 -0.1938 0.0592 0.067 Uiso 1 1 calc R . .
C16 C 0.2568(2) 0.1912(3) 0.19287(19) 0.0323(15) Uani 1 1 d . . .
H16A H 0.2389 0.2083 0.2191 0.048 Uiso 1 1 calc R . .
H16B H 0.2284 0.1757 0.1685 0.048 Uiso 1 1 calc R . .
H16C H 0.2787 0.2310 0.1818 0.048 Uiso 1 1 calc R . .
C622 C 0.9077(3) 0.4490(4) -0.0474(2) 0.054(2) Uani 1 1 d . . .
H62C H 0.9259 0.4352 -0.0730 0.065 Uiso 1 1 calc R . .
F551 F 0.4086(4) 1.2636(3) 0.78572(19) 0.164(4) Uani 1 1 d . . .
C36 C 0.1217(2) 0.2331(3) 0.1217(2) 0.0351(16) Uani 1 1 d . . .
H36A H 0.1109 0.2813 0.1093 0.053 Uiso 1 1 calc R . .
H36B H 0.1504 0.2123 0.1048 0.053 Uiso 1 1 calc R . .
H36C H 0.1362 0.2380 0.1539 0.053 Uiso 1 1 calc R . .
C609 C 0.7193(3) 0.3850(3) 0.1307(2) 0.0359(16) Uani 1 1 d . . .
C601 C 0.8051(2) 0.5971(3) 0.07455(18) 0.0239(13) Uani 1 1 d . . .
C202 C -0.0290(2) 0.1189(3) 0.1595(2) 0.0326(15) Uani 1 1 d . . .
H20B H -0.0197 0.1677 0.1526 0.039 Uiso 1 1 calc R . .
C25 C 0.3156(3) -0.0378(3) 0.00951(19) 0.0354(16) Uani 1 1 d . . .
H25A H 0.3125 -0.0588 -0.0212 0.053 Uiso 1 1 calc R . .
H25B H 0.3486 -0.0065 0.0141 0.053 Uiso 1 1 calc R . .
H25C H 0.2825 -0.0087 0.0130 0.053 Uiso 1 1 calc R . .
F563 F 0.2011(2) 1.1269(2) 0.67384(16) 0.103(2) Uani 1 1 d . . .
C13 C 0.3965(3) 0.2098(3) 0.1560(2) 0.0419(17) Uani 1 1 d . . .
H13A H 0.4054 0.2537 0.1393 0.063 Uiso 1 1 calc R . .
H13B H 0.4300 0.1801 0.1627 0.063 Uiso 1 1 calc R . .
H13C H 0.3826 0.2241 0.1846 0.063 Uiso 1 1 calc R . .
C530 C 0.2202(2) 1.0166(3) 0.89762(18) 0.0238(13) Uani 1 1 d . . .
H53B H 0.2270 1.0666 0.8918 0.029 Uiso 1 1 calc R . .
C34 C 0.0711(2) 0.1829(3) 0.1173(2) 0.0290(14) Uani 1 1 d . . .
H34A H 0.0408 0.2104 0.1301 0.035 Uiso 1 1 calc R . .
C605 C 0.7802(2) 0.7056(3) 0.1160(2) 0.0268(14) Uani 1 1 d . . .
C561 C 0.1732(3) 1.1071(3) 0.7069(2) 0.0341(15) Uani 1 1 d . . .
C897 C 0.6128(3) 0.5872(4) 0.1066(3) 0.070(2) Uani 1 1 d . . .
C606 C 0.8002(2) 0.6345(3) 0.11537(19) 0.0253(14) Uani 1 1 d . . .
H60D H 0.8109 0.6105 0.1435 0.030 Uiso 1 1 calc R . .
C532 C 0.1673(2) 0.9253(3) 0.9335(2) 0.0375(16) Uani 1 1 d . . .
H53C H 0.1395 0.9125 0.9522 0.045 Uiso 1 1 calc R . .
C111 C 0.3906(2) 0.0425(3) 0.18408(19) 0.0248(13) Uani 1 1 d . . .
B2 B 0.8279(3) 0.5127(3) 0.0753(2) 0.0249(15) Uani 1 1 d . . .
C44 C 0.0605(2) -0.1107(3) 0.0755(2) 0.0322(15) Uani 1 1 d . . .
H44A H 0.0925 -0.1275 0.0597 0.039 Uiso 1 1 calc R . .
C42 C 0.1564(3) -0.1267(3) 0.2078(2) 0.0471(18) Uani 1 1 d . . .
H42A H 0.1784 -0.1667 0.2227 0.071 Uiso 1 1 calc R . .
H42B H 0.1250 -0.1162 0.2248 0.071 Uiso 1 1 calc R . .
H42C H 0.1797 -0.0831 0.2070 0.071 Uiso 1 1 calc R . .
C203 C -0.0828(2) 0.1043(3) 0.1719(2) 0.0322(15) Uani 1 1 d . . .
H20C H -0.1093 0.1425 0.1718 0.039 Uiso 1 1 calc R . .
O999 O 0.4767(3) 0.3763(4) 0.1107(3) 0.107(2) Uani 1 1 d . . .
C31 C 0.1085(2) 0.1243(3) 0.20975(19) 0.0250(14) Uani 1 1 d . . .
H31A H 0.1476 0.1411 0.2086 0.030 Uiso 1 1 calc R . .
C33 C 0.0770(2) 0.1882(3) 0.2285(2) 0.0345(16) Uani 1 1 d . . .
H33A H 0.0937 0.1998 0.2595 0.052 Uiso 1 1 calc R . .
H33B H 0.0380 0.1746 0.2291 0.052 Uiso 1 1 calc R . .
H33C H 0.0793 0.2310 0.2089 0.052 Uiso 1 1 calc R . .
C45 C 0.0324(3) -0.0484(3) 0.0462(2) 0.0436(17) Uani 1 1 d . . .
H45A H 0.0179 -0.0675 0.0161 0.065 Uiso 1 1 calc R . .
H45B H 0.0596 -0.0099 0.0426 0.065 Uiso 1 1 calc R . .
H45C H 0.0017 -0.0283 0.0612 0.065 Uiso 1 1 calc R . .
C46 C 0.0214(3) -0.1767(3) 0.0767(2) 0.053(2) Uani 1 1 d . . .
H46A H 0.0132 -0.1967 0.0458 0.080 Uiso 1 1 calc R . .
H46B H -0.0132 -0.1611 0.0879 0.080 Uiso 1 1 calc R . .
H46C H 0.0393 -0.2142 0.0969 0.080 Uiso 1 1 calc R . .
C208 C 0.0135(3) -0.1385(3) 0.1804(2) 0.053(2) Uani 1 1 d . . .
H20D H 0.0377 -0.1793 0.1802 0.063 Uiso 1 1 calc R . .
C120 C 0.5180(3) -0.0237(3) 0.1359(2) 0.0415(17) Uani 1 1 d . . .
H12D H 0.5569 -0.0251 0.1444 0.050 Uiso 1 1 calc R . .
C551 C 0.4024(4) 1.1999(4) 0.7852(2) 0.052(2) Uani 1 1 d . . .
C24 C 0.3208(3) -0.0994(3) 0.04486(19) 0.0322(15) Uani 1 1 d . . .
H24A H 0.3557 -0.1263 0.0405 0.039 Uiso 1 1 calc R . .
C32 C 0.1112(2) 0.0587(3) 0.24230(19) 0.0303(15) Uani 1 1 d . . .
H32A H 0.1271 0.0742 0.2728 0.045 Uiso 1 1 calc R . .
H32B H 0.1346 0.0205 0.2312 0.045 Uiso 1 1 calc R . .
H32C H 0.0737 0.0396 0.2437 0.045 Uiso 1 1 calc R . .
C533 C 0.1974(3) 0.8722(3) 0.9143(2) 0.0359(16) Uani 1 1 d . . .
C23 C 0.3825(3) -0.1927(3) 0.1374(2) 0.0448(18) Uani 1 1 d . . .
H23A H 0.3788 -0.2372 0.1552 0.067 Uiso 1 1 calc R . .
H23B H 0.4168 -0.1673 0.1489 0.067 Uiso 1 1 calc R . .
H23C H 0.3837 -0.2057 0.1053 0.067 Uiso 1 1 calc R . .
C35 C 0.0495(3) 0.1653(3) 0.0675(2) 0.0391(17) Uani 1 1 d . . .
H35A H 0.0414 0.2108 0.0507 0.059 Uiso 1 1 calc R . .
H35B H 0.0155 0.1361 0.0667 0.059 Uiso 1 1 calc R . .
H35C H 0.0777 0.1377 0.0535 0.059 Uiso 1 1 calc R . .
C43 C 0.1828(2) -0.1670(3) 0.1318(2) 0.0397(17) Uani 1 1 d . . .
H43A H 0.2040 -0.2080 0.1461 0.060 Uiso 1 1 calc R . .
H43B H 0.2070 -0.1243 0.1312 0.060 Uiso 1 1 calc R . .
H43C H 0.1681 -0.1802 0.1006 0.060 Uiso 1 1 calc R . .
C210 C -0.0732(3) -0.0905(3) 0.1968(2) 0.0464(19) Uani 1 1 d . . .
H21B H -0.1090 -0.0977 0.2063 0.056 Uiso 1 1 calc R . .
C209 C -0.0376(3) -0.1479(4) 0.1972(3) 0.065(3) Uani 1 1 d . . .
H20E H -0.0473 -0.1939 0.2089 0.078 Uiso 1 1 calc R . .
C896 C 0.6548(3) 0.5746(5) 0.1487(3) 0.079(3) Uani 1 1 d . . .
C898 C 0.5176(4) 0.6243(4) 0.0880(3) 0.078(3) Uani 1 1 d . . .
C997 C 0.4554(4) 0.4139(5) 0.0702(4) 0.101(3) Uani 1 1 d . . .
C899 C 0.4669(3) 0.6484(5) 0.1118(4) 0.108(4) Uani 1 1 d . . .
C999 C 0.5362(6) 0.3870(5) 0.1785(4) 0.133(5) Uani 1 1 d . . .
C996 C 0.4244(5) 0.3625(5) 0.0372(4) 0.116(4) Uani 1 1 d . . .
C998 C 0.5075(6) 0.4223(7) 0.1440(5) 0.178(7) Uani 1 1 d . . .
F674 F 0.98081(16) 0.67163(19) 0.17061(14) 0.0617(12) Uani 1 1 d . . .
F675 F 1.03069(15) 0.5996(2) 0.21447(13) 0.0564(11) Uani 1 1 d . . .
F681 F 0.92966(18) 0.5880(3) -0.09476(15) 0.0832(15) Uani 1 1 d . . .
F581 F 0.12439(19) 1.1042(2) 0.91268(13) 0.0833(16) Uani 1 1 d . . .
F682 F 0.99963(16) 0.5435(2) -0.05635(15) 0.0728(14) Uani 1 1 d . . .
F582 F 0.10660(18) 1.0336(2) 0.96749(17) 0.0862(16) Uani 1 1 d . . .
F676 F 1.04612(17) 0.6119(2) 0.14539(14) 0.0765(15) Uani 1 1 d . . .
F583 F 0.17763(17) 1.0987(2) 0.97413(14) 0.0671(12) Uani 1 1 d . . .
F683 F 0.9570(2) 0.6343(2) -0.03082(17) 0.0928(18) Uani 1 1 d . . .
F651 F 0.8032(3) 0.7105(3) 0.19596(15) 0.110(2) Uani 1 1 d . . .
F671 F 1.0103(2) 0.3327(2) 0.1905(2) 0.136(3) Uani 1 1 d . . .
C672 C 1.0056(3) 0.6064(3) 0.1719(2) 0.0347(15) Uani 1 1 d . . .
F672 F 0.9266(2) 0.3111(2) 0.19675(18) 0.0958(19) Uani 1 1 d . . .
F673 F 0.9580(2) 0.2967(2) 0.13586(19) 0.1049(19) Uani 1 1 d . . .
F661 F 0.59076(19) 0.3883(3) 0.02574(17) 0.115(2) Uani 1 1 d . . .
F662 F 0.6381(2) 0.4500(3) -0.01633(19) 0.124(2) Uani 1 1 d . . .
F574 F 0.4898(3) 0.8020(4) 0.93936(16) 0.166(4) Uani 1 1 d . . .
F575 F 0.4526(3) 0.8857(3) 0.96479(18) 0.161(3) Uani 1 1 d . . .
C681 C 0.9493(3) 0.5706(4) -0.0522(3) 0.051(2) Uani 1 1 d . . .
C572 C 0.4442(3) 0.8332(4) 0.9371(2) 0.0442(18) Uani 1 1 d . . .
C671 C 0.9605(3) 0.3416(4) 0.1719(3) 0.0474(19) Uani 1 1 d . . .
F663 F 0.6497(2) 0.3379(3) -0.00979(18) 0.116(2) Uani 1 1 d . . .
C651 C 0.7791(3) 0.7425(4) 0.1603(2) 0.0455(18) Uani 1 1 d . . .
C581 C 0.1462(3) 1.0581(4) 0.9436(2) 0.0387(16) Uani 1 1 d . . .
C661 C 0.6404(3) 0.3976(5) 0.0138(3) 0.065(2) Uani 1 1 d . . .
F564 F 0.22534(15) 0.78920(18) 0.71744(13) 0.0537(11) Uani 1 1 d . . .
F654 F 0.73379(15) 0.81244(19) -0.00569(13) 0.0532(11) Uani 1 1 d . . .
F655 F 0.70759(19) 0.7088(2) -0.03430(13) 0.0677(12) Uani 1 1 d . . .
F584 F 0.22611(19) 0.7535(2) 0.93921(15) 0.0699(13) Uani 1 1 d . . .
F656 F 0.7925(2) 0.7463(2) -0.03530(15) 0.0895(17) Uani 1 1 d . . .
F565 F 0.1569(2) 0.8351(2) 0.67505(18) 0.0992(19) Uani 1 1 d . . .
F585 F 0.1721(2) 0.7579(2) 0.87885(18) 0.0945(17) Uani 1 1 d . . .
F566 F 0.1473(2) 0.8029(2) 0.7431(2) 0.100(2) Uani 1 1 d . . .
F586 F 0.1410(3) 0.7812(2) 0.9406(2) 0.144(3) Uani 1 1 d . . .
F686 F 0.8185(3) 0.2955(3) -0.0431(2) 0.141(3) Uani 1 1 d . . .
F685 F 0.9047(3) 0.2766(3) -0.0171(2) 0.121(3) Uani 1 1 d . . .
F664 F 0.6831(3) 0.2946(3) 0.17414(17) 0.131(2) Uani 1 1 d . . .
C652 C 0.7502(3) 0.7436(4) -0.0098(2) 0.0453(18) Uani 1 1 d . . .
F576 F 0.4157(3) 0.7937(5) 0.9600(2) 0.203(5) Uani 1 1 d . . .
F665 F 0.7005(5) 0.3920(3) 0.2052(2) 0.218(6) Uani 1 1 d . . .
C621 C 0.8753(3) 0.3995(4) -0.0275(2) 0.050(2) Uani 1 1 d . . .
F552 F 0.4409(4) 1.1729(4) 0.7691(4) 0.271(7) Uani 1 1 d . . .
F666 F 0.7606(3) 0.3213(5) 0.1940(2) 0.176(4) Uani 1 1 d . . .
C582 C 0.1844(4) 0.7928(4) 0.9206(3) 0.062(2) Uani 1 1 d . . .
C662 C 0.7143(3) 0.3514(5) 0.1755(3) 0.062(2) Uani 1 1 d . . .
C562 C 0.1821(3) 0.8343(4) 0.7174(3) 0.052(2) Uani 1 1 d . . .
C682 C 0.8697(5) 0.3227(5) -0.0444(3) 0.082(3) Uani 1 1 d . . .
F684 F 0.8836(2) 0.3130(2) -0.08551(16) 0.0972(18) Uani 1 1 d . . .
O799 O 0.6945(3) 0.4899(5) 0.8677(3) 0.116(2) Uani 1 1 d . . .
F652 F 0.7897(4) 0.8086(3) 0.16161(17) 0.193(4) Uani 1 1 d . . .
F653 F 0.7297(3) 0.7443(5) 0.1746(2) 0.175(4) Uani 1 1 d . . .
F553 F 0.3699(5) 1.1960(7) 0.7491(2) 0.308(9) Uani 1 1 d . . .
C798 C 0.7323(6) 0.4295(7) 0.8929(5) 0.150(5) Uani 1 1 d . . .
C797 C 0.7134(6) 0.5564(6) 0.8936(4) 0.145(6) Uani 1 1 d . . .
C799 C 0.7056(6) 0.3574(7) 0.8697(6) 0.195(8) Uani 1 1 d . . .
C796 C 0.6703(7) 0.6050(10) 0.8571(6) 0.280(13) Uani 1 1 d . . .

loop_
_atom_site_aniso_label
_atom_site_aniso_U_11
_atom_site_aniso_U_22
_atom_site_aniso_U_33
_atom_site_aniso_U_23
_atom_site_aniso_U_13
_atom_site_aniso_U_12
Ni1 0.0183(4) 0.0231(4) 0.0210(4) 0.0004(3) 0.0073(3) 0.0045(3)
Ni2 0.0202(4) 0.0167(4) 0.0233(4) 0.0014(3) 0.0081(3) 0.0030(3)
P3 0.0200(8) 0.0170(7) 0.0258(8) 0.0013(6) 0.0088(7) 0.0023(7)
P1 0.0190(8) 0.0281(8) 0.0225(8) -0.0002(7) 0.0070(7) 0.0042(7)
P2 0.0222(8) 0.0284(8) 0.0242(8) 0.0009(7) 0.0085(7) 0.0078(7)
P4 0.0240(9) 0.0188(8) 0.0342(9) 0.0008(7) 0.0106(7) 0.0021(7)
S1 0.0229(8) 0.0233(7) 0.0209(7) -0.0009(6) 0.0060(6) 0.0053(7)
S2 0.0216(8) 0.0196(7) 0.0275(8) 0.0026(6) 0.0098(6) 0.0038(6)
C534 0.023(3) 0.029(3) 0.041(4) 0.007(3) -0.001(3) 0.000(3)
F571 0.029(2) 0.067(3) 0.054(2) -0.023(2) 0.0151(19) 0.008(2)
F572 0.057(3) 0.065(3) 0.031(2) -0.0081(19) 0.0150(19) 0.008(2)
C517 0.018(3) 0.022(3) 0.024(3) -0.002(3) 0.010(2) 0.000(3)
F555 0.032(2) 0.062(2) 0.042(2) -0.0075(19) -0.0005(18) -0.0147(19)
C518 0.019(3) 0.024(3) 0.023(3) -0.001(2) 0.007(3) -0.005(3)
C520 0.024(3) 0.041(4) 0.025(3) -0.004(3) -0.002(3) 0.006(3)
C512 0.018(3) 0.025(3) 0.023(3) -0.002(3) 0.009(3) 0.002(3)
C528 0.018(3) 0.032(3) 0.028(3) -0.006(3) 0.007(3) 0.001(3)
F554 0.096(3) 0.062(3) 0.026(2) -0.0015(19) 0.002(2) -0.038(2)
B1 0.024(4) 0.018(3) 0.030(4) 0.001(3) 0.012(3) 0.003(3)
C522 0.025(3) 0.022(3) 0.036(4) 0.001(3) 0.006(3) 0.002(3)
C525 0.022(3) 0.024(3) 0.030(3) -0.005(3) 0.012(3) -0.004(3)
C523 0.022(3) 0.019(3) 0.028(3) -0.004(3) 0.006(3) -0.006(3)
C514 0.017(3) 0.023(3) 0.036(4) -0.002(3) 0.006(3) -0.002(3)
C519 0.024(3) 0.027(3) 0.026(3) -0.001(3) 0.008(3) 0.004(3)
F573 0.052(3) 0.059(2) 0.067(3) -0.039(2) 0.024(2) -0.023(2)
C112 0.029(4) 0.039(4) 0.035(4) 0.007(3) 0.008(3) 0.001(3)
C515 0.021(3) 0.028(3) 0.024(3) -0.002(3) 0.005(3) 0.000(3)
C524 0.022(3) 0.026(3) 0.029(3) -0.004(3) 0.005(3) -0.005(3)
C511 0.016(3) 0.023(3) 0.021(3) -0.002(2) 0.006(2) 0.002(2)
F556 0.055(3) 0.081(3) 0.049(3) -0.041(2) -0.003(2) 0.017(2)
C12 0.031(4) 0.029(3) 0.031(4) 0.009(3) 0.010(3) 0.004(3)
C205 0.025(3) 0.030(3) 0.036(4) -0.005(3) 0.012(3) -0.004(3)
C117 0.023(3) 0.022(3) 0.038(4) 0.003(3) 0.006(3) 0.006(3)
C21 0.025(3) 0.031(3) 0.027(3) 0.003(3) 0.008(3) 0.004(3)
C115 0.022(3) 0.027(3) 0.049(4) 0.009(3) 0.006(3) 0.001(3)
C201 0.021(3) 0.024(3) 0.022(3) 0.000(2) 0.007(3) 0.004(3)
C516 0.016(3) 0.026(3) 0.022(3) 0.004(3) 0.010(2) 0.000(3)
C521 0.025(3) 0.027(3) 0.036(4) -0.011(3) -0.001(3) 0.001(3)
C206 0.026(3) 0.028(3) 0.027(3) -0.004(3) 0.008(3) 0.001(3)
C114 0.018(3) 0.044(4) 0.055(5) 0.014(4) 0.000(3) 0.006(3)
C22 0.047(4) 0.028(3) 0.032(4) 0.013(3) 0.006(3) 0.009(3)
C119 0.028(4) 0.044(4) 0.060(5) 0.010(4) 0.027(4) 0.013(3)
C116 0.019(3) 0.026(3) 0.038(4) 0.012(3) 0.014(3) 0.000(3)
C14 0.019(3) 0.035(3) 0.026(3) -0.006(3) 0.009(3) -0.003(3)
C207 0.033(4) 0.022(3) 0.043(4) 0.002(3) 0.021(3) -0.001(3)
C527 0.024(3) 0.027(3) 0.031(4) 0.003(3) 0.008(3) 0.003(3)
C552 0.035(4) 0.035(4) 0.029(4) -0.003(3) 0.011(3) -0.005(3)
C513 0.024(3) 0.027(3) 0.027(3) 0.003(3) 0.008(3) 0.001(3)
C113 0.032(4) 0.037(4) 0.041(4) 0.012(3) -0.009(3) -0.007(3)
C529 0.017(3) 0.019(3) 0.023(3) 0.000(2) 0.000(2) 0.000(2)
C204 0.017(3) 0.036(4) 0.037(4) -0.003(3) 0.007(3) -0.001(3)
C15 0.032(4) 0.041(4) 0.028(3) -0.006(3) 0.017(3) 0.004(3)
C526 0.018(3) 0.037(3) 0.030(4) -0.007(3) 0.009(3) 0.000(3)
C571 0.026(4) 0.042(4) 0.045(4) -0.015(3) 0.013(3) -0.001(3)
C118 0.033(4) 0.041(4) 0.040(4) -0.001(3) 0.014(3) 0.016(3)
C41 0.036(4) 0.018(3) 0.037(4) 0.007(3) 0.013(3) 0.006(3)
C11 0.019(3) 0.031(3) 0.028(3) -0.001(3) 0.006(3) 0.002(3)
C616 0.025(3) 0.044(4) 0.029(3) 0.001(3) 0.004(3) 0.007(3)
F561 0.057(3) 0.050(3) 0.129(4) 0.027(3) -0.049(3) -0.006(2)
F562 0.093(3) 0.037(2) 0.059(3) 0.004(2) -0.009(2) 0.017(2)
C614 0.023(3) 0.025(3) 0.032(3) 0.001(3) 0.010(3) 0.003(3)
C615 0.029(4) 0.022(3) 0.045(4) 0.007(3) 0.014(3) 0.008(3)
C608 0.022(3) 0.030(3) 0.031(3) 0.003(3) 0.007(3) 0.002(3)
C613 0.026(3) 0.023(3) 0.019(3) 0.001(2) 0.011(3) 0.006(3)
C618 0.034(4) 0.021(3) 0.021(3) 0.000(3) 0.015(3) 0.006(3)
C610 0.029(4) 0.042(4) 0.050(5) 0.008(3) 0.003(3) -0.004(3)
C603 0.021(3) 0.031(3) 0.040(4) 0.011(3) 0.007(3) 0.002(3)
C604 0.029(4) 0.023(3) 0.050(4) 0.008(3) 0.009(3) 0.011(3)
C623 0.047(4) 0.040(4) 0.033(4) 0.007(3) 0.018(3) 0.010(4)
C619 0.031(4) 0.030(3) 0.025(3) 0.004(3) 0.002(3) 0.008(3)
C602 0.022(3) 0.030(3) 0.029(3) 0.004(3) 0.008(3) 0.002(3)
C624 0.032(4) 0.043(4) 0.027(3) 0.004(3) 0.011(3) 0.012(3)
C612 0.040(4) 0.042(4) 0.029(4) 0.005(3) 0.008(3) -0.003(3)
C620 0.064(5) 0.044(4) 0.036(4) -0.004(3) 0.027(4) -0.006(4)
C607 0.029(3) 0.021(3) 0.026(3) 0.002(3) 0.005(3) 0.007(3)
C611 0.036(4) 0.047(4) 0.037(4) 0.001(3) 0.001(3) -0.004(3)
C617 0.033(4) 0.023(3) 0.021(3) -0.001(3) 0.012(3) 0.005(3)
C531 0.015(3) 0.047(4) 0.023(3) 0.002(3) 0.002(3) 0.005(3)
O889 0.054(3) 0.073(4) 0.084(4) -0.025(3) 0.011(3) 0.009(3)
C26 0.046(4) 0.055(4) 0.035(4) -0.006(3) 0.008(3) 0.016(4)
C16 0.032(4) 0.033(3) 0.035(4) -0.011(3) 0.016(3) 0.000(3)
C622 0.066(5) 0.063(5) 0.040(4) -0.008(4) 0.034(4) 0.005(4)
F551 0.363(11) 0.044(3) 0.116(5) 0.010(3) 0.160(6) -0.040(5)
C36 0.037(4) 0.020(3) 0.053(4) 0.006(3) 0.025(3) 0.003(3)
C609 0.035(4) 0.038(4) 0.036(4) 0.007(3) 0.008(3) 0.006(3)
C601 0.020(3) 0.026(3) 0.026(3) 0.001(3) 0.008(3) 0.002(3)
C202 0.017(3) 0.028(3) 0.054(4) 0.007(3) 0.008(3) 0.004(3)
C25 0.036(4) 0.047(4) 0.025(3) 0.001(3) 0.013(3) 0.011(3)
F563 0.135(5) 0.094(3) 0.097(4) 0.064(3) 0.083(4) 0.063(3)
C13 0.048(4) 0.043(4) 0.037(4) 0.004(3) 0.019(3) -0.010(4)
C530 0.019(3) 0.028(3) 0.026(3) 0.001(3) 0.004(3) -0.005(3)
C34 0.026(3) 0.021(3) 0.042(4) 0.002(3) 0.010(3) 0.009(3)
C605 0.024(3) 0.023(3) 0.034(4) 0.002(3) 0.009(3) 0.005(3)
C561 0.040(4) 0.032(4) 0.029(4) -0.001(3) -0.003(3) -0.002(3)
C897 0.057(5) 0.061(5) 0.099(7) -0.002(5) 0.035(5) 0.011(5)
C606 0.023(3) 0.026(3) 0.028(3) 0.007(3) 0.006(3) 0.009(3)
C532 0.019(3) 0.056(4) 0.039(4) 0.020(3) 0.009(3) -0.007(3)
C111 0.014(3) 0.036(3) 0.024(3) 0.006(3) 0.003(3) 0.000(3)
B2 0.027(4) 0.020(3) 0.029(4) 0.001(3) 0.007(3) 0.001(3)
C44 0.024(3) 0.030(3) 0.044(4) -0.012(3) 0.010(3) -0.002(3)
C42 0.054(5) 0.031(4) 0.054(5) 0.008(3) -0.003(4) 0.010(3)
C203 0.015(3) 0.037(4) 0.044(4) -0.003(3) 0.005(3) 0.004(3)
O999 0.111(6) 0.101(5) 0.106(6) -0.030(5) 0.002(5) 0.018(4)
C31 0.016(3) 0.023(3) 0.038(4) -0.002(3) 0.013(3) -0.001(3)
C33 0.030(4) 0.038(4) 0.039(4) -0.015(3) 0.015(3) 0.002(3)
C45 0.041(4) 0.040(4) 0.046(4) 0.001(3) -0.008(3) -0.007(3)
C46 0.050(5) 0.038(4) 0.072(5) -0.006(4) 0.006(4) -0.011(4)
C208 0.054(5) 0.028(4) 0.084(6) 0.009(4) 0.043(4) 0.003(3)
C120 0.018(3) 0.041(4) 0.068(5) 0.008(4) 0.014(3) 0.012(3)
C551 0.084(6) 0.056(5) 0.018(4) 0.004(4) 0.019(4) -0.014(5)
C24 0.033(4) 0.036(4) 0.028(4) -0.001(3) 0.010(3) 0.008(3)
C32 0.034(4) 0.033(3) 0.025(3) -0.002(3) 0.014(3) -0.001(3)
C533 0.028(4) 0.034(4) 0.044(4) 0.007(3) 0.000(3) -0.003(3)
C23 0.048(4) 0.037(4) 0.052(5) 0.010(3) 0.018(4) 0.022(3)
C35 0.047(4) 0.034(4) 0.037(4) 0.014(3) 0.009(3) 0.014(3)
C43 0.036(4) 0.024(3) 0.061(5) 0.014(3) 0.011(3) 0.008(3)
C210 0.042(4) 0.037(4) 0.068(5) 0.002(4) 0.034(4) -0.005(4)
C209 0.066(6) 0.028(4) 0.113(7) 0.019(4) 0.059(5) -0.003(4)
C896 0.048(5) 0.095(7) 0.091(7) -0.006(5) 0.001(5) 0.012(5)
C898 0.072(6) 0.072(6) 0.082(7) -0.017(5) -0.019(5) 0.013(5)
C997 0.103(8) 0.077(7) 0.117(9) 0.002(7) -0.011(7) -0.008(6)
C899 0.043(5) 0.119(8) 0.156(10) -0.076(7) -0.006(6) 0.038(5)
C999 0.200(13) 0.095(8) 0.088(8) -0.032(6) -0.046(8) 0.073(8)
C996 0.149(10) 0.098(8) 0.095(8) -0.036(6) -0.018(7) -0.011(7)
C998 0.233(16) 0.124(10) 0.149(12) -0.103(10) -0.104(12) 0.050(11)
F674 0.058(3) 0.031(2) 0.092(3) -0.007(2) -0.010(2) 0.000(2)
F675 0.051(3) 0.061(3) 0.053(3) -0.008(2) -0.010(2) -0.010(2)
F681 0.071(3) 0.114(4) 0.069(3) 0.059(3) 0.030(3) 0.024(3)
F581 0.099(4) 0.114(4) 0.039(3) 0.005(3) 0.016(2) 0.083(3)
F682 0.044(3) 0.085(3) 0.095(4) 0.032(3) 0.033(3) 0.019(2)
F582 0.062(3) 0.095(3) 0.116(4) -0.019(3) 0.068(3) -0.006(3)
F676 0.066(3) 0.098(3) 0.075(3) -0.042(3) 0.048(3) -0.051(3)
F583 0.057(3) 0.075(3) 0.068(3) -0.032(2) 0.005(2) 0.007(2)
F683 0.120(4) 0.062(3) 0.113(4) -0.009(3) 0.085(4) -0.026(3)
F651 0.199(6) 0.084(3) 0.040(3) -0.021(3) -0.011(3) 0.079(4)
F671 0.067(4) 0.048(3) 0.271(8) 0.057(4) -0.079(4) 0.001(3)
C672 0.035(4) 0.042(4) 0.028(4) -0.003(3) 0.008(3) -0.003(3)
F672 0.095(4) 0.052(3) 0.151(5) 0.061(3) 0.062(4) 0.026(3)
F673 0.154(5) 0.042(3) 0.120(5) 0.001(3) 0.021(4) 0.046(3)
F661 0.043(3) 0.225(7) 0.074(4) 0.004(4) -0.004(3) -0.038(4)
F662 0.106(4) 0.149(5) 0.098(4) 0.067(4) -0.067(3) -0.066(4)
F574 0.124(5) 0.327(9) 0.044(3) -0.001(4) -0.010(3) 0.168(6)
F575 0.291(10) 0.110(5) 0.059(4) -0.022(3) -0.084(5) 0.084(6)
C681 0.055(5) 0.052(5) 0.053(5) 0.012(4) 0.034(4) 0.016(4)
C572 0.056(5) 0.045(4) 0.032(4) 0.007(4) 0.007(4) 0.026(4)
C671 0.043(5) 0.032(4) 0.063(5) 0.010(4) -0.012(4) 0.005(4)
F663 0.108(5) 0.152(5) 0.081(4) -0.052(4) -0.024(3) -0.012(4)
C651 0.056(5) 0.031(4) 0.049(5) -0.007(3) 0.001(4) 0.029(4)
C581 0.030(4) 0.060(4) 0.029(4) -0.002(4) 0.012(3) -0.005(4)
C661 0.048(5) 0.097(7) 0.050(5) 0.009(5) 0.000(4) -0.027(5)
F564 0.049(2) 0.032(2) 0.075(3) -0.0209(19) -0.016(2) 0.0111(19)
F654 0.055(3) 0.038(2) 0.064(3) 0.0237(19) -0.002(2) 0.012(2)
F655 0.093(4) 0.059(3) 0.045(3) 0.008(2) -0.016(2) 0.009(3)
F584 0.087(3) 0.039(2) 0.076(3) 0.018(2) -0.026(3) -0.011(2)
F656 0.096(4) 0.110(4) 0.074(3) 0.064(3) 0.056(3) 0.051(3)
F565 0.111(4) 0.053(3) 0.111(4) -0.053(3) -0.080(3) 0.033(3)
F585 0.116(4) 0.054(3) 0.103(4) 0.015(3) -0.036(3) -0.032(3)
F566 0.078(4) 0.051(3) 0.180(6) -0.055(3) 0.053(4) -0.033(3)
F586 0.147(5) 0.059(3) 0.253(8) 0.034(4) 0.142(6) -0.022(3)
F686 0.154(6) 0.118(4) 0.171(6) -0.103(4) 0.111(5) -0.086(5)
F685 0.218(7) 0.054(3) 0.109(5) -0.002(3) 0.100(5) 0.017(4)
F664 0.176(6) 0.142(5) 0.075(4) 0.043(3) 0.013(4) -0.092(5)
C652 0.039(4) 0.046(4) 0.052(5) 0.014(4) 0.011(4) 0.009(4)
F576 0.131(6) 0.340(11) 0.116(5) 0.169(7) -0.076(4) -0.121(7)
F665 0.529(17) 0.084(4) 0.071(4) 0.014(3) 0.159(7) 0.026(6)
C621 0.073(5) 0.041(4) 0.041(4) -0.013(3) 0.028(4) -0.005(4)
F552 0.330(11) 0.194(7) 0.357(12) 0.222(8) 0.334(12) 0.198(8)
F666 0.098(5) 0.292(10) 0.137(6) 0.153(7) 0.013(4) -0.010(6)
C582 0.068(6) 0.050(5) 0.066(6) 0.024(5) 0.002(5) -0.016(5)
C662 0.036(5) 0.098(7) 0.051(5) 0.037(5) 0.000(4) -0.023(5)
C562 0.041(5) 0.040(4) 0.073(6) -0.018(4) -0.010(4) 0.007(4)
C682 0.116(9) 0.066(6) 0.074(7) -0.028(5) 0.057(7) -0.024(6)
F684 0.149(5) 0.082(3) 0.073(3) -0.039(3) 0.066(4) -0.017(3)
O799 0.102(6) 0.140(7) 0.113(6) -0.015(5) 0.045(5) -0.003(5)
F652 0.478(14) 0.048(3) 0.068(4) -0.032(3) 0.097(6) -0.077(5)
F653 0.094(5) 0.325(11) 0.103(5) -0.119(6) 0.006(4) 0.049(6)
F553 0.467(17) 0.382(15) 0.063(5) 0.069(7) -0.018(8) -0.357(15)
C798 0.173(14) 0.121(11) 0.170(14) 0.019(10) 0.084(11) 0.036(10)
C797 0.227(16) 0.096(8) 0.128(11) -0.020(8) 0.093(11) -0.044(10)
C799 0.164(13) 0.108(10) 0.33(2) -0.088(12) 0.120(14) -0.036(10)
C796 0.258(19) 0.35(2) 0.265(19) 0.255(19) 0.178(17) 0.208(18)

loop_
_atom_type_symbol
_atom_type_description
_atom_type_scat_dispersion_real
_atom_type_scat_dispersion_imag
_atom_type_scat_source
C C 0.0033 0.0016 'International Tables Vol C Tables 4.2.6.8 and 6.1.1.4'
H H 0.0000 0.0000 'International Tables Vol C Tables 4.2.6.8 and 6.1.1.4'
B B 0.0013 0.0007 'International Tables Vol C Tables 4.2.6.8 and 6.1.1.4'
F F 0.0171 0.0103 'International Tables Vol C Tables 4.2.6.8 and 6.1.1.4'
P P 0.1023 0.0942 'International Tables Vol C Tables 4.2.6.8 and 6.1.1.4'
S S 0.1246 0.1234 'International Tables Vol C Tables 4.2.6.8 and 6.1.1.4'
Ni Ni 0.3393 1.1124 'International Tables Vol C Tables 4.2.6.8 and 6.1.1.4'
O O 0.0106 0.0060 'International Tables Vol C Tables 4.2.6.8 and 6.1.1.4'

loop_
_geom_angle_atom_site_label_1
_geom_angle_atom_site_label_2
_geom_angle_atom_site_label_3
_geom_angle
_geom_angle_site_symmetry_1
_geom_angle_site_symmetry_3
_geom_angle_publ_flag
P1 Ni1 P2 94.03(6) . . ?
P1 Ni1 S1 160.30(6) . . ?
P2 Ni1 S1 105.21(6) . . ?
P1 Ni1 S2 104.71(6) . . ?
P2 Ni1 S2 154.78(6) . . ?
S1 Ni1 S2 55.66(5) . . ?
P4 Ni2 P3 96.07(6) . . ?
P4 Ni2 S2 158.57(6) . . ?
P3 Ni2 S2 104.67(6) . . ?
P4 Ni2 S1 103.01(6) . . ?
P3 Ni2 S1 155.69(6) . . ?
S2 Ni2 S1 55.57(5) . . ?
C31 P3 C201 103.7(2) . . ?
C31 P3 C34 106.3(2) . . ?
C201 P3 C34 104.1(2) . . ?
C31 P3 Ni2 112.52(17) . . ?
C201 P3 Ni2 118.11(17) . . ?
C34 P3 Ni2 111.10(18) . . ?
C111 P1 C14 105.5(3) . . ?
C111 P1 C11 104.1(2) . . ?
C14 P1 C11 106.1(2) . . ?
C111 P1 Ni1 116.85(19) . . ?
C14 P1 Ni1 112.36(19) . . ?
C11 P1 Ni1 111.08(19) . . ?
C117 P2 C21 102.8(3) . . ?
C117 P2 C24 105.4(3) . . ?
C21 P2 C24 105.3(3) . . ?
C117 P2 Ni1 114.54(18) . . ?
C21 P2 Ni1 115.49(18) . . ?
C24 P2 Ni1 112.3(2) . . ?
C207 P4 C44 103.5(3) . . ?
C207 P4 C41 104.7(3) . . ?
C44 P4 C41 107.1(3) . . ?
C207 P4 Ni2 120.25(18) . . ?
C44 P4 Ni2 108.68(19) . . ?
C41 P4 Ni2 111.7(2) . . ?
S2 S1 Ni1 62.29(6) . . ?
S2 S1 Ni2 61.87(5) . . ?
Ni1 S1 Ni2 94.35(6) . . ?
S1 S2 Ni2 62.56(5) . . ?
S1 S2 Ni1 62.04(6) . . ?
Ni2 S2 Ni1 94.60(6) . . ?
C533 C534 C529 122.0(5) . . ?
C522 C517 C518 115.4(5) . . ?
C522 C517 B1 120.2(5) . . ?
C518 C517 B1 124.2(5) . . ?
C519 C518 C517 122.6(5) . . ?
C521 C520 C519 118.1(5) . . ?
C513 C512 C511 123.2(5) . . ?
C523 C528 C527 123.1(5) . . ?
C517 B1 C511 114.1(4) . . ?
C517 B1 C523 112.7(4) . . ?
C511 B1 C523 104.2(4) . . ?
C517 B1 C529 103.0(4) . . ?
C511 B1 C529 114.0(4) . . ?
C523 B1 C529 109.1(4) . . ?
C517 C522 C521 122.4(5) . . ?
C526 C525 C524 121.3(5) . . ?
C526 C525 C571 119.6(5) . . ?
C524 C525 C571 119.0(6) . . ?
C528 C523 C524 115.4(5) . . ?
C528 C523 B1 120.2(5) . . ?
C524 C523 B1 124.2(5) . . ?
C515 C514 C513 118.4(5) . . ?
C520 C519 C518 120.4(5) . . ?
C520 C519 C561 119.4(5) . . ?
C518 C519 C561 120.1(5) . . ?
C111 C112 C113 122.5(6) . . ?
C514 C515 C516 120.0(5) . . ?
C514 C515 C552 118.7(5) . . ?
C516 C515 C552 121.3(5) . . ?
C525 C524 C523 122.2(6) . . ?
C512 C511 C516 114.7(5) . . ?
C512 C511 B1 121.0(5) . . ?
C516 C511 B1 123.8(5) . . ?
C204 C205 C210 119.1(5) . . ?
C204 C205 C206 120.5(5) . . ?
C210 C205 C206 120.5(5) . . ?
C118 C117 C116 119.3(5) . . ?
C118 C117 P2 119.6(5) . . ?
C116 C117 P2 119.8(4) . . ?
C22 C21 C23 110.9(5) . . ?
C22 C21 P2 113.6(4) . . ?
C23 C21 P2 113.1(4) . . ?
C114 C115 C120 121.5(6) . . ?
C114 C115 C116 119.1(5) . . ?
C120 C115 C116 119.4(6) . . ?
C202 C201 C206 118.6(5) . . ?
C202 C201 P3 116.2(4) . . ?
C206 C201 P3 124.2(4) . . ?
C515 C516 C511 123.1(5) . . ?
C520 C521 C522 121.1(5) . . ?
C520 C521 C562 121.2(6) . . ?
C522 C521 C562 117.7(6) . . ?
C201 C206 C207 126.6(5) . . ?
C201 C206 C205 117.1(5) . . ?
C207 C206 C205 116.3(5) . . ?
C113 C114 C115 122.6(6) . . ?
C120 C119 C118 119.9(6) . . ?
C117 C116 C115 117.8(5) . . ?
C117 C116 C111 125.1(5) . . ?
C115 C116 C111 117.1(5) . . ?
C15 C14 C16 113.0(4) . . ?
C15 C14 P1 109.5(4) . . ?
C16 C14 P1 112.3(4) . . ?
C208 C207 C206 119.7(5) . . ?
C208 C207 P4 115.8(4) . . ?
C206 C207 P4 123.9(4) . . ?
C526 C527 C528 119.9(5) . . ?
C526 C527 C572 120.8(5) . . ?
C528 C527 C572 119.3(5) . . ?
F554 C552 F555 105.3(5) . . ?
F554 C552 F556 107.3(5) . . ?
F555 C552 F556 104.7(5) . . ?
F554 C552 C515 112.8(5) . . ?
F555 C552 C515 113.2(5) . . ?
F556 C552 C515 112.9(5) . . ?
C512 C513 C514 120.6(5) . . ?
C512 C513 C551 122.0(6) . . ?
C514 C513 C551 117.4(6) . . ?
C114 C113 C112 117.6(6) . . ?
C530 C529 C534 116.6(5) . . ?
C530 C529 B1 122.2(4) . . ?
C534 C529 B1 120.5(5) . . ?
C203 C204 C205 121.2(5) . . ?
C525 C526 C527 118.1(5) . . ?
F572 C571 F573 106.5(5) . . ?
F572 C571 F571 106.6(5) . . ?
F573 C571 F571 105.9(5) . . ?
F572 C571 C525 113.2(5) . . ?
F573 C571 C525 112.0(5) . . ?
F571 C571 C525 112.2(5) . . ?
C117 C118 C119 121.0(6) . . ?
C43 C41 C42 110.8(5) . . ?
C43 C41 P4 111.6(4) . . ?
C42 C41 P4 110.0(4) . . ?
C12 C11 C13 111.1(4) . . ?
C12 C11 P1 112.6(4) . . ?
C13 C11 P1 112.1(4) . . ?
C615 C616 C617 118.8(6) . . ?
C613 C614 C615 121.8(5) . . ?
C616 C615 C614 120.8(5) . . ?
C616 C615 C671 121.1(6) . . ?
C614 C615 C671 118.0(6) . . ?
C607 C608 C609 122.5(6) . . ?
C614 C613 C618 115.5(5) . . ?
C614 C613 B2 120.4(5) . . ?
C618 C613 B2 123.4(5) . . ?
C617 C618 C613 122.9(5) . . ?
C609 C610 C611 119.2(6) . . ?
C604 C603 C602 120.6(6) . . ?
C604 C603 C652 120.9(6) . . ?
C602 C603 C652 118.4(6) . . ?
C603 C604 C605 118.3(5) . . ?
C622 C623 C624 120.1(6) . . ?
C622 C623 C681 118.1(6) . . ?
C624 C623 C681 121.8(6) . . ?
C620 C619 C624 116.4(5) . . ?
C620 C619 B2 122.2(5) . . ?
C624 C619 B2 121.0(5) . . ?
C601 C602 C603 123.4(5) . . ?
C623 C624 C619 122.3(6) . . ?
C607 C612 C611 122.9(6) . . ?
C619 C620 C621 121.5(6) . . ?
C608 C607 C612 115.7(5) . . ?
C608 C607 B2 124.7(5) . . ?
C612 C607 B2 119.6(5) . . ?
C610 C611 C612 119.8(6) . . ?
C610 C611 C661 119.9(6) . . ?
C612 C611 C661 120.2(6) . . ?
C616 C617 C618 120.1(5) . . ?
C616 C617 C672 119.2(6) . . ?
C618 C617 C672 120.6(5) . . ?
C532 C531 C530 120.3(5) . . ?
C532 C531 C581 121.5(5) . . ?
C530 C531 C581 118.2(5) . . ?
C897 O889 C898 111.2(6) . . ?
C621 C622 C623 119.5(6) . . ?
C610 C609 C608 119.9(6) . . ?
C610 C609 C662 120.8(6) . . ?
C608 C609 C662 119.3(6) . . ?
C602 C601 C606 114.8(5) . . ?
C602 C601 B2 124.4(5) . . ?
C606 C601 B2 120.7(5) . . ?
C201 C202 C203 122.7(5) . . ?
C529 C530 C531 121.3(5) . . ?
C36 C34 C35 112.9(5) . . ?
C36 C34 P3 113.9(4) . . ?
C35 C34 P3 110.3(4) . . ?
C604 C605 C606 120.6(5) . . ?
C604 C605 C651 120.4(5) . . ?
C606 C605 C651 118.9(5) . . ?
F563 C561 F561 108.3(6) . . ?
F563 C561 F562 104.9(5) . . ?
F561 C561 F562 103.2(5) . . ?
F563 C561 C519 113.6(5) . . ?
F561 C561 C519 112.7(5) . . ?
F562 C561 C519 113.4(5) . . ?
O889 C897 C896 105.0(6) . . ?
C605 C606 C601 122.3(5) . . ?
C533 C532 C531 118.8(5) . . ?
C112 C111 C116 119.2(5) . . ?
C112 C111 P1 120.8(4) . . ?
C116 C111 P1 118.3(4) . . ?
C619 B2 C601 112.4(4) . . ?
C619 B2 C613 102.6(4) . . ?
C601 B2 C613 111.6(5) . . ?
C619 B2 C607 111.5(5) . . ?
C601 B2 C607 105.7(4) . . ?
C613 B2 C607 113.2(4) . . ?
C46 C44 C45 111.1(5) . . ?
C46 C44 P4 115.4(4) . . ?
C45 C44 P4 110.5(4) . . ?
C204 C203 C202 119.7(5) . . ?
C997 O999 C998 113.7(9) . . ?
C32 C31 C33 111.0(4) . . ?
C32 C31 P3 110.8(4) . . ?
C33 C31 P3 114.0(4) . . ?
C207 C208 C209 122.6(6) . . ?
C119 C120 C115 120.4(6) . . ?
F551 C551 F552 108.0(8) . . ?
F551 C551 F553 97.8(9) . . ?
F552 C551 F553 94.6(9) . . ?
F551 C551 C513 122.9(6) . . ?
F552 C551 C513 115.8(7) . . ?
F553 C551 C513 112.8(7) . . ?
C26 C24 C25 112.2(5) . . ?
C26 C24 P2 114.1(4) . . ?
C25 C24 P2 111.1(4) . . ?
C532 C533 C534 120.9(6) . . ?
C532 C533 C582 120.4(6) . . ?
C534 C533 C582 118.8(6) . . ?
C209 C210 C205 121.1(6) . . ?
C210 C209 C208 119.4(6) . . ?
O889 C898 C899 105.8(7) . . ?
O999 C997 C996 110.5(8) . . ?
C999 C998 O999 115.1(11) . . ?
F676 C672 F674 105.9(5) . . ?
F676 C672 F675 105.9(5) . . ?
F674 C672 F675 105.3(5) . . ?
F676 C672 C617 112.6(5) . . ?
F674 C672 C617 113.5(5) . . ?
F675 C672 C617 112.9(5) . . ?
F683 C681 F681 104.7(6) . . ?
F683 C681 F682 106.8(7) . . ?
F681 C681 F682 103.4(5) . . ?
F683 C681 C623 114.3(6) . . ?
F681 C681 C623 113.9(7) . . ?
F682 C681 C623 112.7(6) . . ?
F574 C572 F576 104.3(7) . . ?
F574 C572 F575 103.8(8) . . ?
F576 C572 F575 98.5(7) . . ?
F574 C572 C527 116.9(6) . . ?
F576 C572 C527 114.3(7) . . ?
F575 C572 C527 116.8(6) . . ?
F671 C671 F672 109.4(7) . . ?
F671 C671 F673 102.5(7) . . ?
F672 C671 F673 102.3(6) . . ?
F671 C671 C615 114.3(6) . . ?
F672 C671 C615 114.5(6) . . ?
F673 C671 C615 112.4(6) . . ?
F652 C651 F651 110.4(7) . . ?
F652 C651 F653 99.2(7) . . ?
F651 C651 F653 95.4(7) . . ?
F652 C651 C605 116.8(6) . . ?
F651 C651 C605 117.7(5) . . ?
F653 C651 C605 113.8(6) . . ?
F581 C581 F582 109.2(6) . . ?
F581 C581 F583 105.3(6) . . ?
F582 C581 F583 102.8(5) . . ?
F581 C581 C531 113.8(5) . . ?
F582 C581 C531 112.7(5) . . ?
F583 C581 C531 112.3(5) . . ?
F661 C661 F662 108.2(8) . . ?
F661 C661 F663 104.7(7) . . ?
F662 C661 F663 104.1(7) . . ?
F661 C661 C611 113.2(7) . . ?
F662 C661 C611 113.9(7) . . ?
F663 C661 C611 112.0(7) . . ?
F654 C652 F656 105.7(5) . . ?
F654 C652 F655 106.1(5) . . ?
F656 C652 F655 107.7(6) . . ?
F654 C652 C603 113.5(6) . . ?
F656 C652 C603 111.3(5) . . ?
F655 C652 C603 112.0(5) . . ?
C622 C621 C620 120.1(6) . . ?
C622 C621 C682 120.9(6) . . ?
C620 C621 C682 119.0(6) . . ?
F586 C582 F584 110.6(7) . . ?
F586 C582 F585 103.2(7) . . ?
F584 C582 F585 101.3(7) . . ?
F586 C582 C533 114.2(7) . . ?
F584 C582 C533 114.8(7) . . ?
F585 C582 C533 111.2(6) . . ?
F665 C662 F664 107.8(7) . . ?
F665 C662 F666 104.3(9) . . ?
F664 C662 F666 98.4(8) . . ?
F665 C662 C609 116.5(8) . . ?
F664 C662 C609 114.7(7) . . ?
F666 C662 C609 113.2(7) . . ?
F565 C562 F566 106.8(6) . . ?
F565 C562 F564 106.6(6) . . ?
F566 C562 F564 106.3(6) . . ?
F565 C562 C521 112.6(6) . . ?
F566 C562 C521 111.9(6) . . ?
F564 C562 C521 112.1(6) . . ?
F684 C682 F686 108.1(8) . . ?
F684 C682 F685 104.5(8) . . ?
F686 C682 F685 105.3(8) . . ?
F684 C682 C621 114.5(7) . . ?
F686 C682 C621 112.9(8) . . ?
F685 C682 C621 110.8(8) . . ?
C797 O799 C798 101.9(10) . . ?
O799 C798 C799 101.2(12) . . ?
O799 C797 C796 88.5(12) . . ?

loop_
_geom_bond_atom_site_label_1
_geom_bond_atom_site_label_2
_geom_bond_distance
_geom_bond_site_symmetry_2
_geom_bond_publ_flag
Ni1 P1 2.1735(17) . ?
Ni1 P2 2.1780(16) . ?
Ni1 S1 2.1973(16) . ?
Ni1 S2 2.2024(15) . ?
Ni2 P4 2.1637(16) . ?
Ni2 P3 2.1733(15) . ?
Ni2 S2 2.1962(15) . ?
Ni2 S1 2.2104(14) . ?
P3 C31 1.843(6) . ?
P3 C201 1.844(5) . ?
P3 C34 1.875(5) . ?
P1 C111 1.824(6) . ?
P1 C14 1.854(5) . ?
P1 C11 1.857(5) . ?
P2 C117 1.827(6) . ?
P2 C21 1.842(5) . ?
P2 C24 1.860(6) . ?
P4 C207 1.832(5) . ?
P4 C44 1.837(6) . ?
P4 C41 1.854(6) . ?
S1 S2 2.0541(19) . ?
C534 C533 1.385(8) . ?
C534 C529 1.399(7) . ?
F571 C571 1.341(7) . ?
F572 C571 1.331(7) . ?
C517 C522 1.392(7) . ?
C517 C518 1.401(7) . ?
C517 B1 1.635(8) . ?
F555 C552 1.337(6) . ?
C518 C519 1.400(7) . ?
C520 C521 1.377(7) . ?
C520 C519 1.385(7) . ?
C512 C513 1.377(7) . ?
C512 C511 1.402(7) . ?
C528 C523 1.391(7) . ?
C528 C527 1.402(7) . ?
F554 C552 1.333(6) . ?
B1 C511 1.636(8) . ?
B1 C523 1.654(8) . ?
B1 C529 1.660(8) . ?
C522 C521 1.398(8) . ?
C525 C526 1.382(8) . ?
C525 C524 1.390(7) . ?
C525 C571 1.514(8) . ?
C523 C524 1.398(7) . ?
C514 C515 1.386(7) . ?
C514 C513 1.393(7) . ?
C519 C561 1.501(8) . ?
F573 C571 1.334(7) . ?
C112 C111 1.370(8) . ?
C112 C113 1.423(8) . ?
C515 C516 1.392(7) . ?
C515 C552 1.487(8) . ?
C511 C516 1.403(7) . ?
F556 C552 1.339(6) . ?
C12 C11 1.529(7) . ?
C205 C204 1.404(7) . ?
C205 C210 1.411(8) . ?
C205 C206 1.450(7) . ?
C117 C118 1.392(7) . ?
C117 C116 1.424(8) . ?
C21 C22 1.536(7) . ?
C21 C23 1.539(7) . ?
C115 C114 1.408(8) . ?
C115 C120 1.422(8) . ?
C115 C116 1.432(8) . ?
C201 C202 1.374(7) . ?
C201 C206 1.435(7) . ?
C521 C562 1.509(8) . ?
C206 C207 1.444(7) . ?
C114 C113 1.361(8) . ?
C119 C120 1.361(9) . ?
C119 C118 1.407(8) . ?
C116 C111 1.445(7) . ?
C14 C15 1.531(7) . ?
C14 C16 1.534(7) . ?
C207 C208 1.379(7) . ?
C527 C526 1.387(7) . ?
C527 C572 1.478(8) . ?
C513 C551 1.461(8) . ?
C529 C530 1.394(7) . ?
C204 C203 1.323(7) . ?
C41 C43 1.524(7) . ?
C41 C42 1.527(8) . ?
C11 C13 1.533(8) . ?
C616 C615 1.376(8) . ?
C616 C617 1.381(7) . ?
F561 C561 1.308(7) . ?
F562 C561 1.331(6) . ?
C614 C613 1.398(7) . ?
C614 C615 1.401(8) . ?
C615 C671 1.493(8) . ?
C608 C607 1.386(7) . ?
C608 C609 1.407(8) . ?
C613 C618 1.400(7) . ?
C613 B2 1.650(9) . ?
C618 C617 1.392(8) . ?
C610 C609 1.377(8) . ?
C610 C611 1.378(8) . ?
C603 C604 1.370(8) . ?
C603 C602 1.383(7) . ?
C603 C652 1.519(8) . ?
C604 C605 1.379(8) . ?
C623 C622 1.377(8) . ?
C623 C624 1.385(7) . ?
C623 C681 1.484(8) . ?
C619 C620 1.392(8) . ?
C619 C624 1.397(7) . ?
C619 B2 1.639(8) . ?
C602 C601 1.382(7) . ?
C612 C607 1.390(8) . ?
C612 C611 1.397(8) . ?
C620 C621 1.404(8) . ?
C607 B2 1.665(8) . ?
C611 C661 1.505(10) . ?
C617 C672 1.486(8) . ?
C531 C532 1.383(8) . ?
C531 C530 1.410(7) . ?
C531 C581 1.493(8) . ?
O889 C897 1.458(8) . ?
O889 C898 1.460(9) . ?
C26 C24 1.519(8) . ?
C622 C621 1.376(8) . ?
F551 C551 1.176(8) . ?
C36 C34 1.528(7) . ?
C609 C662 1.476(9) . ?
C601 C606 1.404(7) . ?
C601 B2 1.640(8) . ?
C202 C203 1.421(7) . ?
C25 C24 1.532(7) . ?
F563 C561 1.302(7) . ?
C34 C35 1.537(8) . ?
C605 C606 1.390(7) . ?
C605 C651 1.475(8) . ?
C897 C896 1.530(11) . ?
C532 C533 1.376(8) . ?
C44 C46 1.538(7) . ?
C44 C45 1.543(8) . ?
O999 C997 1.424(11) . ?
O999 C998 1.436(11) . ?
C31 C32 1.534(7) . ?
C31 C33 1.535(7) . ?
C208 C209 1.396(8) . ?
C551 F552 1.202(8) . ?
C551 F553 1.254(10) . ?
C533 C582 1.504(9) . ?
C210 C209 1.360(8) . ?
C898 C899 1.549(11) . ?
C997 C996 1.495(13) . ?
C999 C998 1.333(14) . ?
F674 C672 1.336(7) . ?
F675 C672 1.337(7) . ?
F681 C681 1.331(8) . ?
F581 C581 1.311(7) . ?
F682 C681 1.338(7) . ?
F582 C581 1.330(6) . ?
F676 C672 1.329(6) . ?
F583 C581 1.338(7) . ?
F683 C681 1.329(8) . ?
F651 C651 1.285(7) . ?
F671 C671 1.279(8) . ?
F672 C671 1.290(8) . ?
F673 C671 1.340(8) . ?
F661 C661 1.303(8) . ?
F662 C661 1.305(8) . ?
F574 C572 1.240(7) . ?
F575 C572 1.264(8) . ?
C572 F576 1.252(8) . ?
F663 C661 1.329(9) . ?
C651 F652 1.236(7) . ?
C651 F653 1.316(9) . ?
F564 C562 1.334(7) . ?
F654 C652 1.332(7) . ?
F655 C652 1.350(8) . ?
F584 C582 1.309(8) . ?
F656 C652 1.342(7) . ?
F565 C562 1.327(8) . ?
F585 C582 1.390(9) . ?
F566 C562 1.330(8) . ?
F586 C582 1.282(8) . ?
F686 C682 1.342(10) . ?
F685 C682 1.386(11) . ?
F664 C662 1.284(8) . ?
F665 C662 1.224(10) . ?
C621 C682 1.492(10) . ?
F666 C662 1.312(9) . ?
C682 F684 1.309(8) . ?
O799 C797 1.482(12) . ?
O799 C798 1.567(14) . ?
C798 C799 1.591(17) . ?
C797 C796 1.668(18) . ?
